data_2101284
loop_
_publ_author_name
'Suwinska, K.'

_publ_section_title
;
 Structure and thermochemical properties of some alkyluracils
;
_journal_issue 2
_journal_name_full 'Acta Crystallographica Section B'
_journal_page_first 248
_journal_page_last 254
_journal_paper_doi 10.1107/S0108768194008529
_journal_volume 51
_journal_year 1995
_chemical_formula_sum 'C10 H16 N2 O2'
_chemical_formula_weight 196.25
_space_group_crystal_system monoclinic
_space_group_IT_number 14
_space_group_name_Hall '-P 2ybc'
_space_group_name_H-M_alt 'P 1 21/c 1'
_cell_angle_alpha 90
_cell_angle_beta 100.53(4)
_cell_angle_gamma 90
_cell_formula_units_Z 8
_cell_length_a 9.441(6)
_cell_length_b 12.086(4)
_cell_length_c 18.751(7)
_cell_volume 2103.5(17)
_diffrn_radiation_type 'Mo K\a'
_diffrn_radiation_wavelength 0.71073
_exptl_absorpt_coefficient_mu 0.08
_exptl_crystal_density_diffrn 1.239
_cod_data_source_file na0060.cif
_cod_data_source_block iv
_cod_depositor_comments
;
 Updating space group information and adding the symmetry operation list.

 Antanas Vaitkus,
 2018-06-15
;
_cod_original_cell_volume 2103(2)
_cod_original_sg_symbol_H-M P21/c
_cod_database_code 2101284

loop_
_space_group_symop_id
_space_group_symop_operation_xyz
1 x,y,z
2 -x,y+1/2,-z+1/2
3 -x,-y,-z
4 x,-y+1/2,z+1/2

loop_
_atom_site_label
_atom_site_fract_x
_atom_site_fract_y
_atom_site_fract_z
O1A .7007(3) .0327(2) .9661(2)
O2A .5881(3) .3692(2) .8639(2)
N1A .5208(3) .0419(2) .8668(2)
N2A .6434(3) .2012(3) .9159(2)
C1A .6261(4) .0862(3) .9183(2)
C2A .5646(4) .2685(3) .8627(2)
C3A .4571(4) .2141(3) .8113(2)
C4A .4351(4) .1035(3) .8137(2)
C5A .5020(5) -.0814(3) .8720(2)
C6A .7512(5) .2528(3) .9724(2)
C7A .3226(4) .0433(3) .7626(2)
C8A .2315(4) .1120(3) .7040(2)
C9A .1142(4) .0412(3) .6585(2)
C10A .0173(4) .1051(4) .5988(2)
O1B -.2186(3) -.0834(2) .7710(2)
O2B -.2192(3) .2765(2) .7008(2)
N1B -.0606(3) .0342(2) .8386(2)
N2B -.2237(3) .0971(3) .7372(2)
C1B -.1708(4) .0107(3) .7814(2)
C2B -.1686(4) .2058(3) .7449(2)
C3B -.0551(4) .2209(3) .8051(2)
C4B -.0020(4) .1398(3) .8500(2)
C5B -.0070(5) -.0613(3) .8861(2)
C6B -.3401(4) .0750(4) .6749(2)
C7B .1190(4) .1543(3) .9126(2)
C8B .1786(4) .2712(3) .9240(2)
C9B .3003(4) .2764(3) .9888(2)
C10B .3630(5) .3930(4) 1.0035(2)
H3A .393 .256 .776
H51A .567 -.107 .914
H52A .406 -.098 .877
H53A .523 -.117 .830
H61A .751 .331 .966
H62A .732 .235 1.019
H63A .843 .224 .968
H71A .264 .008 .792
H72A .368 -.012 .738
H81A .288 .147 .673
H82A .185 .167 .728
H91A .056 .009 .689
H92A .161 -.016 .636
H101A -.051 .056 .572
H102A -.032 .162 .620
H103A .074 .138 .567
H3B -.013 .292 .812
H51B -.060 -.127 .870
H52B .092 -.073 .884
H53B -.017 -.044 .935
H61B -.364 .142 .648
H62B -.315 .019 .644
H63B -.421 .051 .694
H71B .197 .107 .907
H72B .082 .133 .954
H81B .105 .319 .935
H82B .209 .297 .881
H91B .374 .229 .978
H92B .270 .251 1.032
H101B .442 .393 1.043
H102B .394 .419 .961
H103B .290 .441 1.014
